data_7154003
loop_
_publ_author_name
'Janreddy, Donala'
'Kavala, Veerababurao'
'Kotipalli, Trimurtulu'
'Rajawinslin, R. R.'
'Kuo, Chun-Wei'
'Huang, Wen-Chang'
'Yao, Ching-Fa'

_publ_section_title
;
 Molecular iodine-mediated reaction of
 2-(2-phenylethynyl)-Morita-Baylis-Hillman adducts: an easy route to
 naphthyl ketones and iodo-substituted isochromenes.
;
_journal_issue 41
_journal_name_full 'Organic &amp; biomolecular chemistry'
_journal_page_first 8247
_journal_page_last 8256
_journal_paper_doi 10.1039/c4ob00938j
_journal_volume 12
_journal_year 2014
_chemical_formula_moiety 'C19 H15 I O2'
_chemical_formula_sum 'C19 H15 I O2'
_chemical_formula_weight 402.21
_chemical_name_systematic
;
 ?
;
_space_group_IT_number 14
_symmetry_cell_setting monoclinic
_symmetry_space_group_name_Hall '-P 2ybc'
_symmetry_space_group_name_H-M 'P 1 21/c 1'
_atom_sites_solution_hydrogens geom
_atom_sites_solution_primary direct
_atom_sites_solution_secondary difmap
_audit_creation_method SHELXL-97
_cell_angle_alpha 90.00
_cell_angle_beta 90.5910(10)
_cell_angle_gamma 90.00
_cell_formula_units_Z 8
_cell_length_a 8.2342(2)
_cell_length_b 37.9905(8)
_cell_length_c 10.4703(2)
_cell_measurement_reflns_used 0
_cell_measurement_temperature 200(2)
_cell_measurement_theta_max 0
_cell_measurement_theta_min 0
_cell_volume 3275.16(12)
_computing_molecular_graphics 'Ortep-3 for Windows (Farrugia, 1997)'
_computing_publication_material 'WinGX publication routines (Farrugia, 1999)'
_computing_structure_refinement 'SHELXL-97 (Sheldrick, 1997)'
_computing_structure_solution 'SHELXS-86 (Sheldrick, 1986)'
_diffrn_ambient_temperature 200(2)
_diffrn_measured_fraction_theta_full 0.991
_diffrn_measured_fraction_theta_max 0.991
_diffrn_radiation_monochromator graphite
_diffrn_radiation_source 'fine-focus sealed tube'
_diffrn_radiation_type MoK\a
_diffrn_radiation_wavelength 0.71073
_diffrn_reflns_av_R_equivalents 0.0271
_diffrn_reflns_av_sigmaI/netI 0.0223
_diffrn_reflns_limit_h_max 8
_diffrn_reflns_limit_h_min -9
_diffrn_reflns_limit_k_max 45
_diffrn_reflns_limit_k_min -45
_diffrn_reflns_limit_l_max 12
_diffrn_reflns_limit_l_min -12
_diffrn_reflns_number 23291
_diffrn_reflns_theta_full 25.19
_diffrn_reflns_theta_max 25.19
_diffrn_reflns_theta_min 1.07
_exptl_absorpt_coefficient_mu 1.960
_exptl_absorpt_correction_T_max 0.9435
_exptl_absorpt_correction_T_min 0.3492
_exptl_absorpt_correction_type multi-san
_exptl_crystal_colour colorless
_exptl_crystal_density_diffrn 1.631
_exptl_crystal_density_method 'not measured'
_exptl_crystal_description prism
_exptl_crystal_F_000 1584
_exptl_crystal_size_max 0.68
_exptl_crystal_size_mid 0.13
_exptl_crystal_size_min 0.03
_refine_diff_density_max 0.452
_refine_diff_density_min -0.698
_refine_diff_density_rms 0.161
_refine_ls_extinction_method none
_refine_ls_goodness_of_fit_ref 1.321
_refine_ls_hydrogen_treatment constr
_refine_ls_matrix_type full
_refine_ls_number_parameters 397
_refine_ls_number_reflns 5837
_refine_ls_number_restraints 0
_refine_ls_restrained_S_all 1.321
_refine_ls_R_factor_all 0.0342
_refine_ls_R_factor_gt 0.0292
_refine_ls_shift/su_max 0.001
_refine_ls_shift/su_mean 0.000
_refine_ls_structure_factor_coef Fsqd
_refine_ls_weighting_details 'calc w=1/[\s^2^(Fo^2^)+(0.0465P)^2^+3.7269P] where P=(Fo^2^+2Fc^2^)/3'
_refine_ls_weighting_scheme calc
_refine_ls_wR_factor_gt 0.0863
_refine_ls_wR_factor_ref 0.1067
_reflns_number_gt 5417
_reflns_number_total 5837
_reflns_threshold_expression >2sigma(I)
_cod_data_source_file c4ob00938j2.cif
_cod_data_source_block ch16312a
_cod_depositor_comments 'Adding full bibliography for 7154000--7154003.cif.'
_cod_original_sg_symbol_H-M 'P 21/c'
_cod_database_code 7154003

loop_
_symmetry_equiv_pos_as_xyz
'x, y, z'
'-x, y+1/2, -z+1/2'
'-x, -y, -z'
'x, -y-1/2, z-1/2'

loop_
_atom_site_label
_atom_site_type_symbol
_atom_site_fract_x
_atom_site_fract_y
_atom_site_fract_z
_atom_site_U_iso_or_equiv
_atom_site_adp_type
_atom_site_occupancy
_atom_site_symmetry_multiplicity
_atom_site_calc_flag
_atom_site_refinement_flags
C1 C 0.6600(4) 0.09068(10) 0.7067(4) 0.0284(8) Uani 1 1 d .
H1A H 0.5743 0.0832 0.6454 0.034 Uiso 1 1 calc R
H1B H 0.6120 0.1082 0.7652 0.034 Uiso 1 1 calc R
C2 C 0.7951(4) 0.10722(10) 0.6357(4) 0.0251(8) Uani 1 1 d .
C3 C 0.8948(4) 0.13260(10) 0.7123(4) 0.0276(8) Uani 1 1 d .
C4 C 1.1009(5) 0.17556(12) 0.7109(4) 0.0395(10) Uani 1 1 d .
H4A H 1.1761 0.1869 0.6517 0.059 Uiso 1 1 calc R
H4B H 1.1628 0.1636 0.7787 0.059 Uiso 1 1 calc R
H4C H 1.0302 0.1934 0.7488 0.059 Uiso 1 1 calc R
C5 C 0.8305(4) 0.10275(10) 0.5111(4) 0.0259(8) Uani 1 1 d .
H5 H 0.9190 0.1164 0.4810 0.031 Uiso 1 1 calc R
C6 C 0.7526(4) 0.07998(10) 0.4154(3) 0.0247(8) Uani 1 1 d .
C7 C 0.6744(5) 0.04844(11) 0.4415(4) 0.0321(9) Uani 1 1 d .
H7 H 0.6674 0.0406 0.5274 0.038 Uiso 1 1 calc R
C8 C 0.6065(5) 0.02819(11) 0.3452(4) 0.0362(10) Uani 1 1 d .
H8 H 0.5544 0.0066 0.3656 0.043 Uiso 1 1 calc R
C9 C 0.6139(5) 0.03906(12) 0.2200(4) 0.0398(11) Uani 1 1 d .
H9 H 0.5645 0.0253 0.1545 0.048 Uiso 1 1 calc R
C10 C 0.6930(5) 0.06984(12) 0.1897(4) 0.0369(10) Uani 1 1 d .
H10 H 0.6996 0.0770 0.1030 0.044 Uiso 1 1 calc R
C11 C 0.7641(5) 0.09076(10) 0.2858(4) 0.0278(8) Uani 1 1 d .
C12 C 0.8519(5) 0.12208(11) 0.2526(4) 0.0310(9) Uani 1 1 d .
C13 C 0.9331(5) 0.14702(11) 0.2264(4) 0.0328(9) Uani 1 1 d .
C14 C 1.0377(5) 0.17602(10) 0.1960(4) 0.0314(9) Uani 1 1 d .
C15 C 1.0540(5) 0.18755(11) 0.0696(4) 0.0348(9) Uani 1 1 d .
H15 H 0.9915 0.1769 0.0033 0.042 Uiso 1 1 calc R
C16 C 1.1610(6) 0.21438(12) 0.0414(5) 0.0442(11) Uani 1 1 d .
H16 H 1.1703 0.2223 -0.0443 0.053 Uiso 1 1 calc R
C17 C 1.2543(6) 0.22983(13) 0.1358(6) 0.0551(14) Uani 1 1 d .
H17 H 1.3276 0.2483 0.1156 0.066 Uiso 1 1 calc R
C18 C 1.2400(6) 0.21822(14) 0.2603(6) 0.0570(14) Uani 1 1 d .
H18 H 1.3059 0.2284 0.3255 0.068 Uiso 1 1 calc R
C19 C 1.1323(6) 0.19222(14) 0.2910(5) 0.0482(12) Uani 1 1 d .
H19 H 1.1216 0.1851 0.3775 0.058 Uiso 1 1 calc R
C20 C 0.1553(5) 0.08908(10) 0.0425(4) 0.0293(8) Uani 1 1 d .
H20A H 0.1057 0.1049 -0.0219 0.035 Uiso 1 1 calc R
H20B H 0.0707 0.0830 0.1053 0.035 Uiso 1 1 calc R
C21 C 0.2895(4) 0.10776(10) 0.1088(4) 0.0253(8) Uani 1 1 d .
C22 C 0.3871(5) 0.13157(10) 0.0254(4) 0.0281(8) Uani 1 1 d .
C23 C 0.5936(6) 0.17485(12) 0.0177(4) 0.0427(11) Uani 1 1 d .
H23A H 0.6713 0.1867 0.0748 0.064 Uiso 1 1 calc R
H23B H 0.5219 0.1924 -0.0218 0.064 Uiso 1 1 calc R
H23C H 0.6526 0.1622 -0.0490 0.064 Uiso 1 1 calc R
C24 C 0.3285(4) 0.10643(9) 0.2336(4) 0.0241(8) Uani 1 1 d .
H24 H 0.4147 0.1217 0.2581 0.029 Uiso 1 1 calc R
C25 C 0.2621(4) 0.08571(10) 0.3383(3) 0.0231(8) Uani 1 1 d .
C26 C 0.1823(5) 0.05362(10) 0.3227(4) 0.0288(8) Uani 1 1 d .
H26 H 0.1633 0.0448 0.2389 0.035 Uiso 1 1 calc R
C27 C 0.1298(5) 0.03424(11) 0.4272(4) 0.0341(9) Uani 1 1 d .
H27 H 0.0764 0.0123 0.4144 0.041 Uiso 1 1 calc R
C28 C 0.1553(5) 0.04684(11) 0.5499(4) 0.0326(9) Uani 1 1 d .
H28 H 0.1180 0.0337 0.6211 0.039 Uiso 1 1 calc R
C29 C 0.2346(4) 0.07836(10) 0.5687(4) 0.0269(8) Uani 1 1 d .
H29 H 0.2518 0.0869 0.6530 0.032 Uiso 1 1 calc R
C30 C 0.2902(4) 0.09790(9) 0.4642(3) 0.0229(8) Uani 1 1 d .
C31 C 0.3817(4) 0.12944(10) 0.4892(4) 0.0266(8) Uani 1 1 d .
C32 C 0.4648(5) 0.15455(10) 0.5148(4) 0.0288(8) Uani 1 1 d .
C33 C 0.5670(5) 0.18311(10) 0.5530(4) 0.0273(8) Uani 1 1 d .
C34 C 0.5625(5) 0.19523(11) 0.6779(4) 0.0347(9) Uani 1 1 d .
H34 H 0.4887 0.1850 0.7364 0.042 Uiso 1 1 calc R
C35 C 0.6648(6) 0.22207(12) 0.7179(5) 0.0430(11) Uani 1 1 d .
H35 H 0.6611 0.2300 0.8039 0.052 Uiso 1 1 calc R
C36 C 0.7713(5) 0.23725(11) 0.6346(5) 0.0428(11) Uani 1 1 d .
H36 H 0.8406 0.2558 0.6624 0.051 Uiso 1 1 calc R
C37 C 0.7772(5) 0.22549(12) 0.5100(5) 0.0435(11) Uani 1 1 d .
H37 H 0.8516 0.2359 0.4525 0.052 Uiso 1 1 calc R
C38 C 0.6760(5) 0.19866(11) 0.4674(4) 0.0368(10) Uani 1 1 d .
H38 H 0.6803 0.1909 0.3813 0.044 Uiso 1 1 calc R
O1 O 0.8800(4) 0.13672(8) 0.8258(3) 0.0399(7) Uani 1 1 d .
O2 O 1.0032(3) 0.15018(8) 0.6427(3) 0.0345(7) Uani 1 1 d .
O3 O 0.3680(4) 0.13400(8) -0.0892(3) 0.0404(7) Uani 1 1 d .
O4 O 0.4980(3) 0.15019(8) 0.0900(3) 0.0365(7) Uani 1 1 d .
I1 I 0.74240(3) 0.045248(7) 0.81665(3) 0.03543(11) Uani 1 1 d .
I2 I 0.23814(4) 0.041148(7) -0.05151(3) 0.03781(11) Uani 1 1 d .

loop_
_atom_site_aniso_label
_atom_site_aniso_U_11
_atom_site_aniso_U_22
_atom_site_aniso_U_33
_atom_site_aniso_U_23
_atom_site_aniso_U_13
_atom_site_aniso_U_12
C1 0.0259(19) 0.034(2) 0.025(2) 0.0011(16) -0.0004(16) 0.0043(16)
C2 0.0250(18) 0.0262(19) 0.0239(19) 0.0000(15) -0.0025(15) 0.0049(15)
C3 0.0263(19) 0.032(2) 0.025(2) 0.0003(16) -0.0036(15) 0.0071(16)
C4 0.038(2) 0.040(2) 0.041(3) -0.005(2) -0.0047(19) -0.0091(19)
C5 0.0242(18) 0.030(2) 0.0234(19) 0.0029(15) -0.0038(15) 0.0029(15)
C6 0.0227(18) 0.032(2) 0.0194(18) -0.0017(15) -0.0007(14) 0.0061(15)
C7 0.036(2) 0.034(2) 0.026(2) -0.0033(17) -0.0014(17) 0.0035(18)
C8 0.034(2) 0.032(2) 0.042(3) -0.0084(19) -0.0055(19) 0.0049(18)
C9 0.037(2) 0.043(3) 0.038(3) -0.018(2) -0.014(2) 0.0124(19)
C10 0.042(2) 0.045(3) 0.023(2) -0.0091(18) -0.0067(18) 0.017(2)
C11 0.0289(19) 0.034(2) 0.0206(19) -0.0025(16) -0.0004(15) 0.0129(16)
C12 0.037(2) 0.039(2) 0.0167(18) -0.0005(17) 0.0033(16) 0.0138(19)
C13 0.041(2) 0.038(2) 0.020(2) 0.0009(17) -0.0015(17) 0.017(2)
C14 0.033(2) 0.029(2) 0.032(2) -0.0047(17) 0.0000(17) 0.0146(17)
C15 0.038(2) 0.035(2) 0.031(2) -0.0044(18) 0.0022(18) 0.0038(18)
C16 0.047(3) 0.037(2) 0.049(3) -0.003(2) 0.012(2) -0.003(2)
C17 0.046(3) 0.037(3) 0.082(4) -0.018(3) -0.001(3) -0.002(2)
C18 0.052(3) 0.052(3) 0.067(4) -0.027(3) -0.016(3) 0.009(3)
C19 0.055(3) 0.055(3) 0.035(3) -0.013(2) -0.009(2) 0.018(2)
C20 0.0275(19) 0.033(2) 0.027(2) -0.0014(16) -0.0005(16) 0.0108(16)
C21 0.0239(18) 0.0257(19) 0.026(2) -0.0024(15) -0.0003(15) 0.0069(15)
C22 0.0304(19) 0.030(2) 0.024(2) 0.0002(16) 0.0019(16) 0.0105(16)
C23 0.045(3) 0.045(3) 0.039(3) 0.009(2) 0.011(2) -0.008(2)
C24 0.0224(17) 0.0228(19) 0.027(2) -0.0033(15) 0.0018(15) 0.0009(14)
C25 0.0218(17) 0.0270(19) 0.0205(18) -0.0004(15) -0.0001(14) 0.0025(14)
C26 0.032(2) 0.028(2) 0.026(2) -0.0018(16) 0.0011(16) -0.0014(17)
C27 0.037(2) 0.028(2) 0.038(2) -0.0006(18) 0.0061(19) -0.0040(17)
C28 0.031(2) 0.035(2) 0.032(2) 0.0070(17) 0.0050(17) -0.0007(17)
C29 0.0269(19) 0.034(2) 0.0199(19) 0.0007(16) 0.0012(15) 0.0031(16)
C30 0.0216(17) 0.0242(19) 0.0228(19) -0.0003(15) -0.0005(14) 0.0044(14)
C31 0.0283(19) 0.028(2) 0.0232(19) 0.0009(16) -0.0009(15) 0.0021(16)
C32 0.033(2) 0.030(2) 0.024(2) 0.0013(16) -0.0054(16) 0.0031(17)
C33 0.0279(19) 0.0245(19) 0.029(2) 0.0028(15) -0.0057(16) 0.0010(15)
C34 0.037(2) 0.036(2) 0.031(2) -0.0017(18) -0.0040(18) -0.0075(18)
C35 0.051(3) 0.040(3) 0.038(3) -0.005(2) -0.007(2) -0.009(2)
C36 0.046(3) 0.026(2) 0.056(3) 0.008(2) -0.014(2) -0.0091(19)
C37 0.040(2) 0.039(3) 0.051(3) 0.019(2) -0.001(2) -0.008(2)
C38 0.044(2) 0.037(2) 0.029(2) 0.0052(18) 0.0035(18) -0.0004(19)
O1 0.0425(17) 0.0513(19) 0.0261(16) -0.0115(13) 0.0009(13) -0.0060(14)
O2 0.0367(16) 0.0394(17) 0.0273(15) -0.0048(12) -0.0033(12) -0.0097(12)
O3 0.0439(17) 0.0519(19) 0.0254(16) 0.0067(13) 0.0023(13) 0.0000(14)
O4 0.0402(16) 0.0416(17) 0.0278(15) 0.0086(13) -0.0005(12) -0.0121(13)
I1 0.04376(18) 0.03860(18) 0.02395(16) 0.00373(10) 0.00107(12) 0.00241(11)
I2 0.04332(18) 0.04090(19) 0.02911(17) -0.01115(11) -0.00509(13) 0.00847(12)

loop_
_atom_type_symbol
_atom_type_description
_atom_type_scat_dispersion_real
_atom_type_scat_dispersion_imag
_atom_type_scat_source
C C 0.0033 0.0016 'International Tables Vol C Tables 4.2.6.8 and 6.1.1.4'
H H 0.0000 0.0000 'International Tables Vol C Tables 4.2.6.8 and 6.1.1.4'
O O 0.0106 0.0060 'International Tables Vol C Tables 4.2.6.8 and 6.1.1.4'
I I -0.4742 1.8119 'International Tables Vol C Tables 4.2.6.8 and 6.1.1.4'

loop_
_geom_angle_atom_site_label_1
_geom_angle_atom_site_label_2
_geom_angle_atom_site_label_3
_geom_angle
C2 C1 I1 111.6(2)
C2 C1 H1A 109.3
I1 C1 H1A 109.3
C2 C1 H1B 109.3
I1 C1 H1B 109.3
H1A C1 H1B 108.0
C5 C2 C1 126.9(4)
C5 C2 C3 118.5(3)
C1 C2 C3 114.5(3)
O1 C3 O2 123.2(4)
O1 C3 C2 123.5(4)
O2 C3 C2 113.3(3)
O2 C4 H4A 109.5
O2 C4 H4B 109.5
H4A C4 H4B 109.5
O2 C4 H4C 109.5
H4A C4 H4C 109.5
H4B C4 H4C 109.5
C2 C5 C6 129.6(4)
C2 C5 H5 115.2
C6 C5 H5 115.2
C7 C6 C11 118.2(4)
C7 C6 C5 125.1(4)
C11 C6 C5 116.7(3)
C8 C7 C6 121.5(4)
C8 C7 H7 119.3
C6 C7 H7 119.3
C9 C8 C7 120.4(4)
C9 C8 H8 119.8
C7 C8 H8 119.8
C10 C9 C8 120.0(4)
C10 C9 H9 120.0
C8 C9 H9 120.0
C9 C10 C11 120.7(4)
C9 C10 H10 119.7
C11 C10 H10 119.7
C10 C11 C6 119.3(4)
C10 C11 C12 120.2(4)
C6 C11 C12 120.6(3)
C13 C12 C11 176.1(4)
C12 C13 C14 177.2(4)
C19 C14 C15 118.4(4)
C19 C14 C13 120.7(4)
C15 C14 C13 120.8(4)
C16 C15 C14 120.0(4)
C16 C15 H15 120.0
C14 C15 H15 120.0
C17 C16 C15 120.9(5)
C17 C16 H16 119.5
C15 C16 H16 119.5
C16 C17 C18 119.3(5)
C16 C17 H17 120.4
C18 C17 H17 120.4
C19 C18 C17 120.9(5)
C19 C18 H18 119.6
C17 C18 H18 119.6
C18 C19 C14 120.6(5)
C18 C19 H19 119.7
C14 C19 H19 119.7
C21 C20 I2 112.1(2)
C21 C20 H20A 109.2
I2 C20 H20A 109.2
C21 C20 H20B 109.2
I2 C20 H20B 109.2
H20A C20 H20B 107.9
C24 C21 C20 127.4(4)
C24 C21 C22 117.8(3)
C20 C21 C22 114.8(3)
O3 C22 O4 122.9(4)
O3 C22 C21 123.9(4)
O4 C22 C21 113.2(3)
O4 C23 H23A 109.5
O4 C23 H23B 109.5
H23A C23 H23B 109.5
O4 C23 H23C 109.5
H23A C23 H23C 109.5
H23B C23 H23C 109.5
C21 C24 C25 131.5(3)
C21 C24 H24 114.2
C25 C24 H24 114.2
C26 C25 C30 117.9(3)
C26 C25 C24 124.2(3)
C30 C25 C24 117.7(3)
C27 C26 C25 121.3(4)
C27 C26 H26 119.3
C25 C26 H26 119.3
C28 C27 C26 120.1(4)
C28 C27 H27 120.0
C26 C27 H27 120.0
C29 C28 C27 120.0(4)
C29 C28 H28 120.0
C27 C28 H28 120.0
C28 C29 C30 120.4(4)
C28 C29 H29 119.8
C30 C29 H29 119.8
C29 C30 C25 120.2(3)
C29 C30 C31 118.2(3)
C25 C30 C31 121.5(3)
C32 C31 C30 175.8(4)
C31 C32 C33 176.0(4)
C34 C33 C38 119.0(4)
C34 C33 C32 119.6(4)
C38 C33 C32 121.3(4)
C35 C34 C33 120.5(4)
C35 C34 H34 119.7
C33 C34 H34 119.7
C36 C35 C34 120.5(4)
C36 C35 H35 119.7
C34 C35 H35 119.7
C35 C36 C37 119.7(4)
C35 C36 H36 120.2
C37 C36 H36 120.2
C36 C37 C38 121.0(4)
C36 C37 H37 119.5
C38 C37 H37 119.5
C37 C38 C33 119.3(4)
C37 C38 H38 120.3
C33 C38 H38 120.3
C3 O2 C4 115.9(3)
C22 O4 C23 116.9(3)

loop_
_geom_bond_atom_site_label_1
_geom_bond_atom_site_label_2
_geom_bond_distance
C1 C2 1.484(5)
C1 I1 2.179(4)
C1 H1A 0.9900
C1 H1B 0.9900
C2 C5 1.350(5)
C2 C3 1.494(5)
C3 O1 1.206(5)
C3 O2 1.337(5)
C4 O2 1.441(5)
C4 H4A 0.9800
C4 H4B 0.9800
C4 H4C 0.9800
C5 C6 1.467(5)
C5 H5 0.9500
C6 C7 1.388(6)
C6 C11 1.422(5)
C7 C8 1.381(6)
C7 H7 0.9500
C8 C9 1.377(7)
C8 H8 0.9500
C9 C10 1.377(7)
C9 H9 0.9500
C10 C11 1.405(6)
C10 H10 0.9500
C11 C12 1.437(6)
C12 C13 1.193(6)
C13 C14 1.436(6)
C14 C19 1.400(6)
C14 C15 1.402(6)
C15 C16 1.381(6)
C15 H15 0.9500
C16 C17 1.377(7)
C16 H16 0.9500
C17 C18 1.383(8)
C17 H17 0.9500
C18 C19 1.368(8)
C18 H18 0.9500
C19 H19 0.9500
C20 C21 1.480(5)
C20 I2 2.183(4)
C20 H20A 0.9900
C20 H20B 0.9900
C21 C24 1.344(5)
C21 C22 1.497(5)
C22 O3 1.212(5)
C22 O4 1.334(5)
C23 O4 1.443(5)
C23 H23A 0.9800
C23 H23B 0.9800
C23 H23C 0.9800
C24 C25 1.460(5)
C24 H24 0.9500
C25 C26 1.394(5)
C25 C30 1.413(5)
C26 C27 1.392(6)
C26 H26 0.9500
C27 C28 1.385(6)
C27 H27 0.9500
C28 C29 1.377(6)
C28 H28 0.9500
C29 C30 1.403(5)
C29 H29 0.9500
C30 C31 1.438(5)
C31 C32 1.203(5)
C32 C33 1.428(5)
C33 C34 1.387(6)
C33 C38 1.404(6)
C34 C35 1.384(6)
C34 H34 0.9500
C35 C36 1.371(7)
C35 H35 0.9500
C36 C37 1.380(7)
C36 H36 0.9500
C37 C38 1.387(6)
C37 H37 0.9500
C38 H38 0.9500
